data_4348520
loop_
_publ_author_name
'Sen, Srobona'
'Ke, Iou-Sheng'
'Gabba\"i, Fran\,cois P'

_publ_section_title
;
 Anion-Controlled Positional Switching of a Phenyl Group about the
 Dinuclear Core of a AuSb Complex.
;
_journal_issue 18
_journal_name_full 'Inorganic chemistry'
_journal_page_first 9162
_journal_page_last 9172
_journal_paper_doi 10.1021/acs.inorgchem.6b01290
_journal_volume 55
_journal_year 2016
_chemical_formula_moiety 'C30 H41 Au Cl2 F P2 Sb'
_chemical_formula_sum 'C30 H41 Au Cl2 F P2 Sb'
_chemical_formula_weight 872.18
_chemical_melting_point ?
_chemical_name_common None
_space_group_IT_number 14
_space_group_name_Hall '-P 2ybc'
_space_group_name_H-M_alt 'P 1 21/c 1'
_symmetry_cell_setting monoclinic
_symmetry_space_group_name_H-M 'P 1 21/c 1'
_atom_sites_solution_hydrogens geom
_atom_sites_solution_primary direct
_atom_sites_solution_secondary difmap
_audit_creation_method SHELXL-97
_cell_angle_alpha 90.00
_cell_angle_beta 103.156(5)
_cell_angle_gamma 90.00
_cell_formula_units_Z 4
_cell_length_a 11.734(5)
_cell_length_b 17.543(8)
_cell_length_c 15.327(7)
_cell_measurement_reflns_used 9777
_cell_measurement_temperature 110(2)
_cell_measurement_theta_max 27.66
_cell_measurement_theta_min 2.30
_cell_volume 3072(2)
_computing_cell_refinement 'Bruker APEX-II'
_computing_data_collection 'Bruker APEX-II'
_computing_data_reduction 'Bruker APEX-II'
_computing_molecular_graphics 'Bruker SHELXTL'
_computing_publication_material 'Bruker SHELXTL'
_computing_structure_refinement 'SHELXL-97 (Sheldrick, 1997)'
_computing_structure_solution 'SHELXS-97 (Sheldrick, 1990)'
_diffrn_ambient_temperature 110(2)
_diffrn_measured_fraction_theta_full 0.963
_diffrn_measured_fraction_theta_max 0.963
_diffrn_measurement_device_type 'BRUKE APEX-II CCD'
_diffrn_measurement_method 'phi and omega scans'
_diffrn_radiation_monochromator graphite
_diffrn_radiation_source 'fine-focus sealed tube'
_diffrn_radiation_type MoK\a
_diffrn_radiation_wavelength 0.71073
_diffrn_reflns_av_R_equivalents 0.0000
_diffrn_reflns_av_sigmaI/netI 0.0218
_diffrn_reflns_limit_h_max 14
_diffrn_reflns_limit_h_min -15
_diffrn_reflns_limit_k_max 22
_diffrn_reflns_limit_k_min 0
_diffrn_reflns_limit_l_max 20
_diffrn_reflns_limit_l_min 0
_diffrn_reflns_number 7215
_diffrn_reflns_theta_full 28.10
_diffrn_reflns_theta_max 28.10
_diffrn_reflns_theta_min 2.13
_diffrn_standards_number 0
_exptl_absorpt_coefficient_mu 5.953
_exptl_absorpt_correction_T_max 0.2865
_exptl_absorpt_correction_T_min 0.2107
_exptl_absorpt_correction_type multi-scan
_exptl_absorpt_process_details SADABS
_exptl_crystal_colour Colorless
_exptl_crystal_density_diffrn 1.886
_exptl_crystal_density_method 'not measured'
_exptl_crystal_description Block
_exptl_crystal_F_000 1696
_exptl_crystal_size_max 0.38
_exptl_crystal_size_mid 0.37
_exptl_crystal_size_min 0.28
_refine_diff_density_max 2.399
_refine_diff_density_min -2.896
_refine_diff_density_rms 0.262
_refine_ls_extinction_method none
_refine_ls_goodness_of_fit_ref 1.153
_refine_ls_hydrogen_treatment mixed
_refine_ls_matrix_type full
_refine_ls_number_parameters 342
_refine_ls_number_reflns 7215
_refine_ls_number_restraints 0
_refine_ls_restrained_S_all 1.153
_refine_ls_R_factor_all 0.0340
_refine_ls_R_factor_gt 0.0281
_refine_ls_shift/su_max 0.002
_refine_ls_shift/su_mean 0.000
_refine_ls_structure_factor_coef Fsqd
_refine_ls_weighting_details 'calc w=1/[\s^2^(Fo^2^)+(0.0338P)^2^+27.0032P] where P=(Fo^2^+2Fc^2^)/3'
_refine_ls_weighting_scheme calc
_refine_ls_wR_factor_gt 0.0679
_refine_ls_wR_factor_ref 0.0908
_reflns_number_gt 6740
_reflns_number_total 7215
_reflns_threshold_expression >2sigma(I)
_cod_data_source_file ic6b01290_si_001.cif
_cod_data_source_block pipr2sbphfclaucl
_cod_depositor_comments
;
The following automatic conversions were performed:

data item '_chemical_melting_point' value 'None' was changed to '?'
-- the value is undefined or not given.

data item '_exptl_absorpt_correction_type' value 'Multi-scan' was
changed to 'multi-scan' in accordance with the
/home/saulius/struct/COD-crude-data/automatic-downloads/DataCite-retrospective/ACS/depositions/lib/dictionaries/cif_core.dic
dictionary named 'cif_core.dic' version 2.4.2 last updated on
2011-04-26.

data item '_symmetry_cell_setting' value 'Monoclinic' was changed to
'monoclinic' in accordance with the
/home/saulius/struct/COD-crude-data/automatic-downloads/DataCite-retrospective/ACS/depositions/lib/dictionaries/cif_core.dic
dictionary named 'cif_core.dic' version 2.4.2 last updated on
2011-04-26.

Automatic conversion script
Id: cif_fix_values 6909 2019-04-08 15:41:33Z antanas 
;
_cod_original_sg_symbol_H-M p_21/c
_cod_database_code 4348520

loop_
_symmetry_equiv_pos_as_xyz
'x, y, z'
'-x, y+1/2, -z+1/2'
'-x, -y, -z'
'x, -y-1/2, z-1/2'

loop_
_atom_site_label
_atom_site_type_symbol
_atom_site_fract_x
_atom_site_fract_y
_atom_site_fract_z
_atom_site_U_iso_or_equiv
_atom_site_adp_type
_atom_site_occupancy
_atom_site_symmetry_multiplicity
_atom_site_calc_flag
_atom_site_refinement_flags
Au1 Au 0.741657(16) 0.032580(11) 0.783182(12) 0.01203(6) Uani 1 1 d .
Sb1 Sb 0.77877(3) -0.080464(19) 0.67015(2) 0.01261(8) Uani 1 1 d .
P2 P 0.91051(11) 0.09267(8) 0.76181(9) 0.0138(2) Uani 1 1 d .
P1 P 0.55255(12) -0.01467(8) 0.76851(9) 0.0155(3) Uani 1 1 d .
Cl1 Cl 0.69031(18) 0.00012(12) 0.54047(14) 0.0460(5) Uani 1 1 d .
C7 C 0.9447(5) -0.0321(3) 0.6569(3) 0.0163(10) Uani 1 1 d .
F1 F 0.8059(3) -0.15987(19) 0.5866(2) 0.0214(7) Uani 1 1 d .
C8 C 0.9829(4) 0.0406(3) 0.6877(3) 0.0143(10) Uani 1 1 d .
C1 C 0.6010(4) -0.1239(3) 0.6493(3) 0.0132(9) Uani 1 1 d .
C2 C 0.5170(5) -0.0926(3) 0.6906(3) 0.0194(11) Uani 1 1 d .
C10 C 1.1392(5) 0.0345(4) 0.6093(4) 0.0212(12) Uani 1 1 d .
H10A H 1.2025 0.0578 0.5903 0.025 Uiso 1 1 calc R
C29 C 1.0192(4) 0.1107(3) 0.8671(3) 0.0165(10) Uani 1 1 d .
H29A H 0.9762 0.1364 0.9082 0.020 Uiso 1 1 calc R
C9 C 1.0791(5) 0.0739(3) 0.6623(4) 0.0184(11) Uani 1 1 d .
H9A H 1.1030 0.1240 0.6819 0.022 Uiso 1 1 calc R
C3 C 0.4022(5) -0.1213(3) 0.6680(4) 0.0213(11) Uani 1 1 d .
H3A H 0.3437 -0.0992 0.6939 0.026 Uiso 1 1 calc R
C4 C 0.3733(5) -0.1816(4) 0.6085(4) 0.0234(12) Uani 1 1 d .
H4A H 0.2954 -0.2006 0.5942 0.028 Uiso 1 1 calc R
C28 C 1.1203(5) 0.1638(4) 0.8598(4) 0.0262(13) Uani 1 1 d .
H28B H 1.1647 0.1774 0.9200 0.039 Uiso 1 1 calc R
H28C H 1.0889 0.2101 0.8274 0.039 Uiso 1 1 calc R
H28A H 1.1720 0.1378 0.8273 0.039 Uiso 1 1 calc R
C5 C 0.4566(5) -0.2137(3) 0.5702(4) 0.0222(12) Uani 1 1 d .
H5A H 0.4366 -0.2556 0.5305 0.027 Uiso 1 1 calc R
C30 C 1.0654(6) 0.0365(4) 0.9121(4) 0.0284(13) Uani 1 1 d .
H30B H 1.1108 0.0098 0.8752 0.043 Uiso 1 1 calc R
H30C H 0.9997 0.0044 0.9191 0.043 Uiso 1 1 calc R
H30A H 1.1157 0.0473 0.9712 0.043 Uiso 1 1 calc R
C11 C 1.1062(5) -0.0399(3) 0.5840(4) 0.0216(11) Uani 1 1 d .
H11A H 1.1505 -0.0684 0.5506 0.026 Uiso 1 1 calc R
C12 C 1.0104(5) -0.0728(3) 0.6065(4) 0.0221(12) Uani 1 1 d .
H12A H 0.9884 -0.1234 0.5878 0.026 Uiso 1 1 calc R
C6 C 0.5704(5) -0.1852(3) 0.5893(4) 0.0213(11) Uani 1 1 d .
H6A H 0.6274 -0.2071 0.5618 0.026 Uiso 1 1 calc R
Cl2 Cl 0.73109(12) 0.11045(8) 0.91788(9) 0.0198(3) Uani 1 1 d .
C13 C 0.8500(5) -0.1519(3) 0.7860(3) 0.0147(10) Uani 1 1 d .
C14 C 0.7807(5) -0.2051(3) 0.8167(4) 0.0208(11) Uani 1 1 d .
H14A H 0.7024 -0.2133 0.7844 0.025 Uiso 1 1 calc R
C23 C 0.5206(5) -0.0412(4) 0.8766(4) 0.0217(12) Uani 1 1 d .
H23A H 0.5367 0.0052 0.9153 0.026 Uiso 1 1 calc R
C18 C 0.9638(5) -0.1402(3) 0.8340(4) 0.0201(11) Uani 1 1 d .
H18A H 1.0123 -0.1045 0.8131 0.024 Uiso 1 1 calc R
C26 C 0.8768(5) 0.1864(3) 0.7093(4) 0.0178(10) Uani 1 1 d .
H26A H 0.9517 0.2089 0.7006 0.021 Uiso 1 1 calc R
C15 C 0.8250(6) -0.2463(3) 0.8942(4) 0.0248(12) Uani 1 1 d .
H15A H 0.7778 -0.2834 0.9143 0.030 Uiso 1 1 calc R
C27 C 0.7939(6) 0.1786(4) 0.6171(4) 0.0277(13) Uani 1 1 d .
H27A H 0.7198 0.1562 0.6237 0.042 Uiso 1 1 calc R
H27B H 0.8297 0.1455 0.5792 0.042 Uiso 1 1 calc R
H27C H 0.7792 0.2290 0.5894 0.042 Uiso 1 1 calc R
C20 C 0.4457(5) 0.0599(3) 0.7212(4) 0.0225(12) Uani 1 1 d .
H20A H 0.3673 0.0349 0.7022 0.027 Uiso 1 1 calc R
C24 C 0.6040(6) -0.1022(4) 0.9236(4) 0.0315(14) Uani 1 1 d .
H24C H 0.5924 -0.1099 0.9843 0.047 Uiso 1 1 calc R
H24A H 0.6849 -0.0861 0.9268 0.047 Uiso 1 1 calc R
H24B H 0.5888 -0.1501 0.8899 0.047 Uiso 1 1 calc R
C25 C 0.8256(6) 0.2414(4) 0.7681(4) 0.0287(13) Uani 1 1 d .
H25B H 0.8161 0.2919 0.7402 0.043 Uiso 1 1 calc R
H25C H 0.8787 0.2449 0.8274 0.043 Uiso 1 1 calc R
H25A H 0.7492 0.2225 0.7743 0.043 Uiso 1 1 calc R
C22 C 0.3929(6) -0.0637(5) 0.8737(4) 0.0365(17) Uani 1 1 d .
H22A H 0.3754 -0.1126 0.8426 0.055 Uiso 1 1 calc R
H22C H 0.3402 -0.0244 0.8418 0.055 Uiso 1 1 calc R
H22B H 0.3820 -0.0685 0.9350 0.055 Uiso 1 1 calc R
C19 C 0.4758(8) 0.0938(5) 0.6382(6) 0.050(2) Uani 1 1 d .
H19A H 0.4112 0.1263 0.6072 0.075 Uiso 1 1 calc R
H19C H 0.4882 0.0527 0.5981 0.075 Uiso 1 1 calc R
H19B H 0.5472 0.1244 0.6556 0.075 Uiso 1 1 calc R
C21 C 0.4353(7) 0.1223(4) 0.7872(6) 0.0439(19) Uani 1 1 d .
H21A H 0.5101 0.1493 0.8051 0.066 Uiso 1 1 calc R
H21C H 0.4152 0.0997 0.8403 0.066 Uiso 1 1 calc R
H21B H 0.3740 0.1582 0.7591 0.066 Uiso 1 1 calc R
C16 C 0.9377(6) -0.2332(3) 0.9419(4) 0.0245(12) Uani 1 1 d .
H16A H 0.9677 -0.2607 0.9955 0.029 Uiso 1 1 calc R
C17 C 1.0072(6) -0.1802(4) 0.9122(4) 0.0260(13) Uani 1 1 d .
H17A H 1.0848 -0.1713 0.9455 0.031 Uiso 1 1 calc R

loop_
_atom_site_aniso_label
_atom_site_aniso_U_11
_atom_site_aniso_U_22
_atom_site_aniso_U_33
_atom_site_aniso_U_23
_atom_site_aniso_U_13
_atom_site_aniso_U_12
Au1 0.01201(10) 0.01333(10) 0.01048(10) -0.00098(7) 0.00202(7) -0.00138(7)
Sb1 0.01457(16) 0.01104(16) 0.01148(15) -0.00107(12) 0.00140(12) -0.00095(12)
P2 0.0143(6) 0.0135(6) 0.0131(6) -0.0025(5) 0.0024(5) -0.0030(5)
P1 0.0136(6) 0.0189(7) 0.0135(6) -0.0008(5) 0.0020(5) -0.0019(5)
Cl1 0.0510(11) 0.0479(11) 0.0463(10) -0.0100(9) 0.0260(9) -0.0144(9)
C7 0.014(2) 0.021(3) 0.012(2) -0.0014(19) -0.0015(18) -0.0004(19)
F1 0.0242(17) 0.0183(16) 0.0231(16) -0.0096(13) 0.0080(13) -0.0013(13)
C8 0.014(2) 0.017(3) 0.013(2) 0.0032(19) 0.0058(18) 0.0006(19)
C1 0.010(2) 0.015(2) 0.014(2) 0.0003(19) 0.0030(18) -0.0029(18)
C2 0.026(3) 0.018(3) 0.011(2) 0.002(2) -0.001(2) -0.006(2)
C10 0.013(2) 0.034(3) 0.017(3) -0.002(2) 0.003(2) 0.003(2)
C29 0.014(2) 0.024(3) 0.012(2) -0.005(2) 0.0043(18) -0.005(2)
C9 0.017(2) 0.016(3) 0.021(3) -0.001(2) 0.001(2) 0.001(2)
C3 0.016(3) 0.028(3) 0.020(3) 0.003(2) 0.004(2) -0.004(2)
C4 0.022(3) 0.027(3) 0.018(3) 0.004(2) -0.002(2) -0.015(2)
C28 0.022(3) 0.032(3) 0.022(3) -0.006(2) -0.002(2) -0.009(2)
C5 0.025(3) 0.020(3) 0.018(3) -0.003(2) -0.001(2) -0.010(2)
C30 0.031(3) 0.028(3) 0.021(3) 0.004(2) -0.005(2) -0.003(3)
C11 0.019(3) 0.029(3) 0.017(3) -0.004(2) 0.005(2) 0.003(2)
C12 0.027(3) 0.017(3) 0.021(3) -0.005(2) 0.002(2) 0.005(2)
C6 0.022(3) 0.021(3) 0.020(3) 0.002(2) 0.002(2) -0.007(2)
Cl2 0.0205(6) 0.0234(7) 0.0169(6) -0.0075(5) 0.0071(5) -0.0045(5)
C13 0.021(3) 0.009(2) 0.014(2) -0.0024(18) 0.0033(19) 0.0047(19)
C14 0.025(3) 0.015(3) 0.022(3) 0.000(2) 0.004(2) 0.001(2)
C23 0.015(3) 0.032(3) 0.020(3) -0.004(2) 0.009(2) 0.000(2)
C18 0.021(3) 0.019(3) 0.020(3) -0.004(2) 0.003(2) -0.001(2)
C26 0.020(3) 0.017(3) 0.018(2) 0.001(2) 0.007(2) 0.002(2)
C15 0.036(3) 0.015(3) 0.026(3) 0.001(2) 0.011(3) 0.004(2)
C27 0.026(3) 0.029(3) 0.025(3) 0.008(3) 0.000(2) -0.003(2)
C20 0.011(2) 0.023(3) 0.031(3) 0.000(2) 0.000(2) 0.001(2)
C24 0.037(4) 0.038(4) 0.020(3) 0.004(3) 0.010(3) 0.002(3)
C25 0.041(4) 0.018(3) 0.031(3) 0.000(2) 0.014(3) 0.008(3)
C22 0.026(3) 0.065(5) 0.025(3) -0.001(3) 0.018(3) -0.014(3)
C19 0.052(5) 0.050(5) 0.054(5) 0.029(4) 0.024(4) 0.028(4)
C21 0.040(4) 0.035(4) 0.050(4) -0.013(3) -0.006(3) 0.018(3)
C16 0.040(3) 0.016(3) 0.016(3) -0.002(2) 0.003(2) 0.012(2)
C17 0.034(3) 0.025(3) 0.015(3) -0.003(2) -0.003(2) 0.007(3)

loop_
_atom_type_symbol
_atom_type_description
_atom_type_scat_dispersion_real
_atom_type_scat_dispersion_imag
_atom_type_scat_source
C C 0.0033 0.0016 'International Tables Vol C Tables 4.2.6.8 and 6.1.1.4'
H H 0.0000 0.0000 'International Tables Vol C Tables 4.2.6.8 and 6.1.1.4'
F F 0.0171 0.0103 'International Tables Vol C Tables 4.2.6.8 and 6.1.1.4'
P P 0.1023 0.0942 'International Tables Vol C Tables 4.2.6.8 and 6.1.1.4'
Cl Cl 0.1484 0.1585 'International Tables Vol C Tables 4.2.6.8 and 6.1.1.4'
Sb Sb -0.5866 1.5461 'International Tables Vol C Tables 4.2.6.8 and 6.1.1.4'
Au Au -2.0133 8.8022 'International Tables Vol C Tables 4.2.6.8 and 6.1.1.4'

loop_
_geom_angle_atom_site_label_1
_geom_angle_atom_site_label_2
_geom_angle_atom_site_label_3
_geom_angle
P1 Au1 P2 165.37(5)
P1 Au1 Cl2 92.80(5)
P2 Au1 Cl2 94.15(5)
P1 Au1 Sb1 88.07(4)
P2 Au1 Sb1 88.62(4)
Cl2 Au1 Sb1 164.65(3)
F1 Sb1 C1 87.03(17)
F1 Sb1 C7 86.24(17)
C1 Sb1 C7 166.38(19)
F1 Sb1 C13 91.98(17)
C1 Sb1 C13 95.5(2)
C7 Sb1 C13 96.6(2)
F1 Sb1 Cl1 88.98(12)
C1 Sb1 Cl1 82.48(14)
C7 Sb1 Cl1 85.57(15)
C13 Sb1 Cl1 177.68(15)
F1 Sb1 Au1 178.58(10)
C1 Sb1 Au1 93.53(14)
C7 Sb1 Au1 92.95(14)
C13 Sb1 Au1 89.27(13)
Cl1 Sb1 Au1 89.79(6)
C8 P2 C29 107.8(2)
C8 P2 C26 105.2(2)
C29 P2 C26 105.5(3)
C8 P2 Au1 113.22(18)
C29 P2 Au1 113.28(17)
C26 P2 Au1 111.20(18)
C2 P1 C23 110.0(3)
C2 P1 C20 104.1(3)
C23 P1 C20 105.9(3)
C2 P1 Au1 113.9(2)
C23 P1 Au1 112.82(19)
C20 P1 Au1 109.5(2)
C8 C7 C12 118.5(5)
C8 C7 Sb1 123.3(4)
C12 C7 Sb1 117.9(4)
C7 C8 C9 120.1(5)
C7 C8 P2 120.8(4)
C9 C8 P2 119.0(4)
C6 C1 C2 119.6(5)
C6 C1 Sb1 117.2(4)
C2 C1 Sb1 123.1(4)
C1 C2 C3 118.8(5)
C1 C2 P1 121.2(4)
C3 C2 P1 120.0(5)
C9 C10 C11 119.2(5)
C9 C10 H10A 120.4
C11 C10 H10A 120.4
C30 C29 C28 110.6(5)
C30 C29 P2 110.9(4)
C28 C29 P2 115.7(4)
C30 C29 H29A 106.3
C28 C29 H29A 106.3
P2 C29 H29A 106.3
C10 C9 C8 120.5(5)
C10 C9 H9A 119.8
C8 C9 H9A 119.8
C4 C3 C2 120.8(5)
C4 C3 H3A 119.6
C2 C3 H3A 119.6
C3 C4 C5 120.2(5)
C3 C4 H4A 119.9
C5 C4 H4A 119.9
C29 C28 H28B 109.5
C29 C28 H28C 109.5
H28B C28 H28C 109.5
C29 C28 H28A 109.5
H28B C28 H28A 109.5
H28C C28 H28A 109.5
C4 C5 C6 120.4(5)
C4 C5 H5A 119.8
C6 C5 H5A 119.8
C29 C30 H30B 109.5
C29 C30 H30C 109.5
H30B C30 H30C 109.5
C29 C30 H30A 109.5
H30B C30 H30A 109.5
H30C C30 H30A 109.5
C12 C11 C10 121.0(5)
C12 C11 H11A 119.5
C10 C11 H11A 119.5
C11 C12 C7 120.5(5)
C11 C12 H12A 119.8
C7 C12 H12A 119.8
C5 C6 C1 120.1(5)
C5 C6 H6A 120.0
C1 C6 H6A 120.0
C18 C13 C14 119.1(5)
C18 C13 Sb1 119.5(4)
C14 C13 Sb1 121.2(4)
C15 C14 C13 120.4(6)
C15 C14 H14A 119.8
C13 C14 H14A 119.8
C24 C23 C22 110.6(6)
C24 C23 P1 111.3(4)
C22 C23 P1 115.8(4)
C24 C23 H23A 106.1
C22 C23 H23A 106.1
P1 C23 H23A 106.1
C13 C18 C17 120.4(6)
C13 C18 H18A 119.8
C17 C18 H18A 119.8
C27 C26 C25 110.3(5)
C27 C26 P2 110.7(4)
C25 C26 P2 112.4(4)
C27 C26 H26A 107.7
C25 C26 H26A 107.7
P2 C26 H26A 107.7
C16 C15 C14 119.7(6)
C16 C15 H15A 120.2
C14 C15 H15A 120.2
C26 C27 H27A 109.5
C26 C27 H27B 109.5
H27A C27 H27B 109.5
C26 C27 H27C 109.5
H27A C27 H27C 109.5
H27B C27 H27C 109.5
C21 C20 C19 110.2(6)
C21 C20 P1 113.6(4)
C19 C20 P1 110.0(4)
C21 C20 H20A 107.6
C19 C20 H20A 107.6
P1 C20 H20A 107.6
C23 C24 H24C 109.5
C23 C24 H24A 109.5
H24C C24 H24A 109.5
C23 C24 H24B 109.5
H24C C24 H24B 109.5
H24A C24 H24B 109.5
C26 C25 H25B 109.5
C26 C25 H25C 109.5
H25B C25 H25C 109.5
C26 C25 H25A 109.5
H25B C25 H25A 109.5
H25C C25 H25A 109.5
C23 C22 H22A 109.5
C23 C22 H22C 109.5
H22A C22 H22C 109.5
C23 C22 H22B 109.5
H22A C22 H22B 109.5
H22C C22 H22B 109.5
C20 C19 H19A 109.5
C20 C19 H19C 109.5
H19A C19 H19C 109.5
C20 C19 H19B 109.5
H19A C19 H19B 109.5
H19C C19 H19B 109.5
C20 C21 H21A 109.5
C20 C21 H21C 109.5
H21A C21 H21C 109.5
C20 C21 H21B 109.5
H21A C21 H21B 109.5
H21C C21 H21B 109.5
C15 C16 C17 120.4(6)
C15 C16 H16A 119.8
C17 C16 H16A 119.8
C16 C17 C18 119.9(6)
C16 C17 H17A 120.1
C18 C17 H17A 120.1

loop_
_geom_bond_atom_site_label_1
_geom_bond_atom_site_label_2
_geom_bond_distance
Au1 P1 2.3311(17)
Au1 P2 2.3323(16)
Au1 Cl2 2.5021(15)
Au1 Sb1 2.7327(9)
Sb1 F1 1.966(3)
Sb1 C1 2.175(5)
Sb1 C7 2.176(5)
Sb1 C13 2.178(5)
Sb1 Cl1 2.467(2)
P2 C8 1.812(5)
P2 C29 1.842(5)
P2 C26 1.833(6)
P1 C2 1.801(6)
P1 C23 1.840(6)
P1 C20 1.842(6)
C7 C8 1.398(7)
C7 C12 1.404(8)
C8 C9 1.403(7)
C1 C6 1.407(8)
C1 C2 1.399(8)
C2 C3 1.406(8)
C10 C9 1.377(8)
C10 C11 1.392(8)
C10 H10A 0.9500
C29 C30 1.514(8)
C29 C28 1.533(8)
C29 H29A 1.0000
C9 H9A 0.9500
C3 C4 1.387(8)
C3 H3A 0.9500
C4 C5 1.371(9)
C4 H4A 0.9500
C28 H28B 0.9800
C28 H28C 0.9800
C28 H28A 0.9800
C5 C6 1.393(8)
C5 H5A 0.9500
C30 H30B 0.9800
C30 H30C 0.9800
C30 H30A 0.9800
C11 C12 1.376(8)
C11 H11A 0.9500
C12 H12A 0.9500
C6 H6A 0.9500
C13 C18 1.385(8)
C13 C14 1.389(8)
C14 C15 1.386(8)
C14 H14A 0.9500
C23 C24 1.517(9)
C23 C22 1.540(8)
C23 H23A 1.0000
C18 C17 1.383(8)
C18 H18A 0.9500
C26 C27 1.528(8)
C26 C25 1.533(8)
C26 H26A 1.0000
C15 C16 1.377(9)
C15 H15A 0.9500
C27 H27A 0.9800
C27 H27B 0.9800
C27 H27C 0.9800
C20 C21 1.514(9)
C20 C19 1.518(10)
C20 H20A 1.0000
C24 H24C 0.9800
C24 H24A 0.9800
C24 H24B 0.9800
C25 H25B 0.9800
C25 H25C 0.9800
C25 H25A 0.9800
C22 H22A 0.9800
C22 H22C 0.9800
C22 H22B 0.9800
C19 H19A 0.9800
C19 H19C 0.9800
C19 H19B 0.9800
C21 H21A 0.9800
C21 H21C 0.9800
C21 H21B 0.9800
C16 C17 1.379(9)
C16 H16A 0.9500
C17 H17A 0.9500

loop_
_geom_torsion_atom_site_label_1
_geom_torsion_atom_site_label_2
_geom_torsion_atom_site_label_3
_geom_torsion_atom_site_label_4
_geom_torsion
P1 Au1 Sb1 F1 115(4)
P2 Au1 Sb1 F1 -51(4)
Cl2 Au1 Sb1 F1 -151(4)
P1 Au1 Sb1 C1 2.33(14)
P2 Au1 Sb1 C1 -163.41(14)
Cl2 Au1 Sb1 C1 95.89(18)
P1 Au1 Sb1 C7 170.34(14)
P2 Au1 Sb1 C7 4.60(14)
Cl2 Au1 Sb1 C7 -96.10(18)
P1 Au1 Sb1 C13 -93.09(15)
P2 Au1 Sb1 C13 101.17(15)
Cl2 Au1 Sb1 C13 0.47(19)
P1 Au1 Sb1 Cl1 84.79(6)
P2 Au1 Sb1 Cl1 -80.96(6)
Cl2 Au1 Sb1 Cl1 178.35(13)
P1 Au1 P2 C8 -77.6(3)
Cl2 Au1 P2 C8 164.24(19)
Sb1 Au1 P2 C8 -0.64(19)
P1 Au1 P2 C29 159.2(3)
Cl2 Au1 P2 C29 41.1(2)
Sb1 Au1 P2 C29 -123.8(2)
P1 Au1 P2 C26 40.6(3)
Cl2 Au1 P2 C26 -77.58(19)
Sb1 Au1 P2 C26 117.54(19)
P2 Au1 P1 C2 73.2(3)
Cl2 Au1 P1 C2 -168.5(2)
Sb1 Au1 P1 C2 -3.8(2)
P2 Au1 P1 C23 -160.5(3)
Cl2 Au1 P1 C23 -42.2(2)
Sb1 Au1 P1 C23 122.5(2)
P2 Au1 P1 C20 -42.8(3)
Cl2 Au1 P1 C20 75.5(2)
Sb1 Au1 P1 C20 -119.9(2)
F1 Sb1 C7 C8 167.9(4)
C1 Sb1 C7 C8 107.3(9)
C13 Sb1 C7 C8 -100.6(4)
Cl1 Sb1 C7 C8 78.6(4)
Au1 Sb1 C7 C8 -11.0(4)
F1 Sb1 C7 C12 -5.1(4)
C1 Sb1 C7 C12 -65.6(10)
C13 Sb1 C7 C12 86.5(4)
Cl1 Sb1 C7 C12 -94.3(4)
Au1 Sb1 C7 C12 176.1(4)
C12 C7 C8 C9 5.0(8)
Sb1 C7 C8 C9 -167.9(4)
C12 C7 C8 P2 -174.2(4)
Sb1 C7 C8 P2 12.9(6)
C29 P2 C8 C7 119.3(4)
C26 P2 C8 C7 -128.5(4)
Au1 P2 C8 C7 -6.8(5)
C29 P2 C8 C9 -59.9(5)
C26 P2 C8 C9 52.4(5)
Au1 P2 C8 C9 174.0(4)
F1 Sb1 C1 C6 -1.1(4)
C7 Sb1 C1 C6 59.3(10)
C13 Sb1 C1 C6 -92.8(4)
Cl1 Sb1 C1 C6 88.2(4)
Au1 Sb1 C1 C6 177.5(4)
F1 Sb1 C1 C2 -179.3(4)
C7 Sb1 C1 C2 -118.9(8)
C13 Sb1 C1 C2 89.0(4)
Cl1 Sb1 C1 C2 -90.0(4)
Au1 Sb1 C1 C2 -0.6(4)
C6 C1 C2 C3 -2.5(8)
Sb1 C1 C2 C3 175.6(4)
C6 C1 C2 P1 179.5(4)
Sb1 C1 C2 P1 -2.4(6)
C23 P1 C2 C1 -123.1(5)
C20 P1 C2 C1 123.8(5)
Au1 P1 C2 C1 4.7(5)
C23 P1 C2 C3 58.9(5)
C20 P1 C2 C3 -54.2(5)
Au1 P1 C2 C3 -173.3(4)
C8 P2 C29 C30 -61.3(5)
C26 P2 C29 C30 -173.3(4)
Au1 P2 C29 C30 64.8(4)
C8 P2 C29 C28 65.7(5)
C26 P2 C29 C28 -46.3(5)
Au1 P2 C29 C28 -168.2(4)
C11 C10 C9 C8 -2.4(8)
C7 C8 C9 C10 -2.1(8)
P2 C8 C9 C10 177.1(4)
C1 C2 C3 C4 2.4(8)
P1 C2 C3 C4 -179.6(4)
C2 C3 C4 C5 -0.5(9)
C3 C4 C5 C6 -1.3(9)
C9 C10 C11 C12 4.0(9)
C10 C11 C12 C7 -1.0(9)
C8 C7 C12 C11 -3.5(8)
Sb1 C7 C12 C11 169.8(4)
C4 C5 C6 C1 1.1(9)
C2 C1 C6 C5 0.8(8)
Sb1 C1 C6 C5 -177.4(4)
F1 Sb1 C13 C18 100.2(4)
C1 Sb1 C13 C18 -172.6(4)
C7 Sb1 C13 C18 13.8(4)
Cl1 Sb1 C13 C18 -145(3)
Au1 Sb1 C13 C18 -79.1(4)
F1 Sb1 C13 C14 -84.7(4)
C1 Sb1 C13 C14 2.5(4)
C7 Sb1 C13 C14 -171.1(4)
Cl1 Sb1 C13 C14 30(4)
Au1 Sb1 C13 C14 96.0(4)
C18 C13 C14 C15 -0.3(8)
Sb1 C13 C14 C15 -175.4(4)
C2 P1 C23 C24 68.7(5)
C20 P1 C23 C24 -179.4(4)
Au1 P1 C23 C24 -59.7(5)
C2 P1 C23 C22 -58.7(6)
C20 P1 C23 C22 53.2(6)
Au1 P1 C23 C22 172.9(5)
C14 C13 C18 C17 -1.0(8)
Sb1 C13 C18 C17 174.3(4)
C8 P2 C26 C27 61.8(4)
C29 P2 C26 C27 175.6(4)
Au1 P2 C26 C27 -61.2(4)
C8 P2 C26 C25 -174.4(4)
C29 P2 C26 C25 -60.5(5)
Au1 P2 C26 C25 62.7(5)
C13 C14 C15 C16 1.3(9)
C2 P1 C20 C21 163.7(5)
C23 P1 C20 C21 47.7(6)
Au1 P1 C20 C21 -74.2(5)
C2 P1 C20 C19 -72.2(6)
C23 P1 C20 C19 171.8(5)
Au1 P1 C20 C19 49.9(6)
C14 C15 C16 C17 -1.1(9)
C15 C16 C17 C18 -0.2(9)
C13 C18 C17 C16 1.2(9)
